data_7235678
loop_
_publ_author_name
'Xu, Yao Yao'
'Wu, Xiang Xia'
'Wang, You You'
'Su, Xiu Mei'
'Liu, Shi Xin'
'Zhu, Zhao Zhou'
'Ding, Bin'
'Wang, Ying'
'Huo, Jian Zhong'
'Du, Gui Xiang'

_publ_section_title
;
 Hydrothermal syntheses of a series of cluster-based micro-porous
 luminescent cadmium(ii) metal--organic frameworks with
 4-amino-benzene-1,2,4-triazole: topological diversity, gas absorption and
 photo-luminescent characterization
;
_journal_issue 48
_journal_name_full 'RSC Advances'
_journal_page_first 25172
_journal_paper_doi 10.1039/c4ra03077j
_journal_volume 4
_journal_year 2014
_chemical_formula_moiety 'C40 H40 Cd2 I2 N20, Cd I4, 1.48(H2 O)'
_chemical_formula_sum 'C40 H42.96 Cd3 I6 N20 O1.48'
_chemical_formula_weight 1923.36
_space_group_IT_number 14
_space_group_name_Hall '-P 2ybc'
_space_group_name_H-M_alt 'P 1 21/c 1'
_symmetry_cell_setting monoclinic
_symmetry_space_group_name_Hall '-P 2ybc'
_symmetry_space_group_name_H-M 'P 1 21/c 1'
_atom_sites_solution_hydrogens geom
_atom_sites_solution_primary direct
_atom_sites_solution_secondary difmap
_audit_creation_method SHELXL-97
_cell_angle_alpha 90.00
_cell_angle_beta 95.807(2)
_cell_angle_gamma 90.00
_cell_formula_units_Z 4
_cell_length_a 9.4335(13)
_cell_length_b 18.353(3)
_cell_length_c 32.499(5)
_cell_measurement_reflns_used 4857
_cell_measurement_temperature 173(2)
_cell_measurement_theta_max 23.77
_cell_measurement_theta_min 2.17
_cell_volume 5597.8(15)
_computing_structure_refinement 'SHELXL-97 (Sheldrick, 2008)'
_computing_structure_solution 'SHELXS-97 (Sheldrick, 2008)'
_diffrn_ambient_temperature 173(2)
_diffrn_measured_fraction_theta_full 0.981
_diffrn_measured_fraction_theta_max 0.981
_diffrn_radiation_monochromator graphite
_diffrn_radiation_source 'fine-focus sealed tube'
_diffrn_radiation_type MoK\a
_diffrn_radiation_wavelength 0.71073
_diffrn_reflns_av_R_equivalents 0.0607
_diffrn_reflns_av_sigmaI/netI 0.0711
_diffrn_reflns_limit_h_max 11
_diffrn_reflns_limit_h_min -11
_diffrn_reflns_limit_k_max 15
_diffrn_reflns_limit_k_min -22
_diffrn_reflns_limit_l_max 39
_diffrn_reflns_limit_l_min -39
_diffrn_reflns_number 30498
_diffrn_reflns_theta_full 25.50
_diffrn_reflns_theta_max 25.50
_diffrn_reflns_theta_min 1.26
_exptl_absorpt_coefficient_mu 4.491
_exptl_absorpt_correction_T_max 0.6623
_exptl_absorpt_correction_T_min 0.5523
_exptl_absorpt_correction_type multi-scan
_exptl_absorpt_process_details 'SADABS (Bruker, 2000)'
_exptl_crystal_density_diffrn 2.282
_exptl_crystal_density_method 'not measured'
_exptl_crystal_F_000 3576
_exptl_crystal_size_max 0.15
_exptl_crystal_size_mid 0.11
_exptl_crystal_size_min 0.10
_refine_diff_density_max 2.556
_refine_diff_density_min -1.683
_refine_diff_density_rms 0.195
_refine_ls_extinction_method none
_refine_ls_goodness_of_fit_ref 1.015
_refine_ls_hydrogen_treatment constr
_refine_ls_matrix_type full
_refine_ls_number_parameters 631
_refine_ls_number_reflns 10230
_refine_ls_number_restraints 1
_refine_ls_restrained_S_all 1.016
_refine_ls_R_factor_all 0.0708
_refine_ls_R_factor_gt 0.0459
_refine_ls_shift/su_max 0.001
_refine_ls_shift/su_mean 0.000
_refine_ls_structure_factor_coef Fsqd
_refine_ls_weighting_details 'calc w=1/[\s^2^(Fo^2^)+(0.0482P)^2^+5.8598P] where P=(Fo^2^+2Fc^2^)/3'
_refine_ls_weighting_scheme calc
_refine_ls_wR_factor_gt 0.1005
_refine_ls_wR_factor_ref 0.1117
_reflns_number_gt 7430
_reflns_number_total 10230
_reflns_threshold_expression >2sigma(I)
_cod_data_source_file c4ra03077j2.cif
_cod_data_source_block 1
_cod_depositor_comments
;
The following automatic conversions were performed:

data item '_symmetry_cell_setting' value 'Monoclinic' was changed to
'monoclinic' in accordance with the
/home/saulius/struct/COD-crude-data/automatic-downloads/DataCite-retrospective/RSC/depositions/lib/dictionaries/cif_core.dic
dictionary named 'cif_core.dic' version 2.4.2 last updated on
2011-04-26.

Automatic conversion script
Id: cif_fix_values 6909 2019-04-08 15:41:33Z antanas 
;
_cod_original_cell_volume 5597.8(13)
_cod_original_sg_symbol_Hall '-P 2ybc  '
_cod_original_sg_symbol_H-M 'P2(1)/c  '
_cod_database_code 7235678

loop_
_symmetry_equiv_pos_as_xyz
'x, y, z'
'-x, y+1/2, -z+1/2'
'-x, -y, -z'
'x, -y-1/2, z-1/2'

loop_
_atom_site_label
_atom_site_type_symbol
_atom_site_fract_x
_atom_site_fract_y
_atom_site_fract_z
_atom_site_U_iso_or_equiv
_atom_site_adp_type
_atom_site_occupancy
_atom_site_symmetry_multiplicity
_atom_site_calc_flag
_atom_site_refinement_flags
C1 C 0.4114(9) 1.0312(4) 0.2483(3) 0.0234(19) Uani 1 1 d .
C2 C 0.4739(9) 1.0930(4) 0.2352(2) 0.0220(19) Uani 1 1 d .
H2 H 0.5592 1.0899 0.2221 0.026 Uiso 1 1 calc R
C3 C 0.4137(8) 1.1591(5) 0.2411(3) 0.0232(19) Uani 1 1 d .
H3 H 0.4577 1.2021 0.2322 0.028 Uiso 1 1 calc R
C4 C 0.2875(8) 1.1641(4) 0.2601(2) 0.0189(18) Uani 1 1 d .
C5 C 0.2236(9) 1.0999(5) 0.2726(3) 0.025(2) Uani 1 1 d .
H5 H 0.1375 1.1022 0.2854 0.030 Uiso 1 1 calc R
C6 C 0.2854(9) 1.0334(4) 0.2662(2) 0.025(2) Uani 1 1 d .
H6 H 0.2416 0.9897 0.2741 0.030 Uiso 1 1 calc R
C7 C 0.4758(9) 0.8992(5) 0.2655(3) 0.028(2) Uani 1 1 d .
H7 H 0.4359 0.8967 0.2911 0.034 Uiso 1 1 calc R
C8 C 0.5408(8) 0.9394(5) 0.2085(3) 0.0235(19) Uani 1 1 d .
H8 H 0.5578 0.9701 0.1860 0.028 Uiso 1 1 calc R
C9 C 1.1425(9) 0.9920(5) 0.1592(2) 0.026(2) Uani 1 1 d .
C10 C 1.0918(9) 1.0620(5) 0.1664(2) 0.0236(19) Uani 1 1 d .
H10 H 1.0048 1.0681 0.1784 0.028 Uiso 1 1 calc R
C11 C 1.1692(9) 1.1229(5) 0.1561(3) 0.026(2) Uani 1 1 d .
H11 H 1.1348 1.1704 0.1610 0.032 Uiso 1 1 calc R
C12 C 1.2964(9) 1.1140(5) 0.1388(3) 0.030(2) Uani 1 1 d .
C13 C 1.3424(9) 1.0432(5) 0.1312(3) 0.031(2) Uani 1 1 d .
H13 H 1.4279 1.0363 0.1186 0.037 Uiso 1 1 calc R
C14 C 1.2664(8) 0.9840(5) 0.1417(2) 0.025(2) Uani 1 1 d .
H14 H 1.3007 0.9365 0.1367 0.030 Uiso 1 1 calc R
C15 C 1.1075(10) 0.8724(5) 0.1935(3) 0.031(2) Uani 1 1 d .
H15 H 1.2022 0.8663 0.2060 0.038 Uiso 1 1 calc R
C16 C 0.9211(9) 0.9168(5) 0.1600(3) 0.025(2) Uani 1 1 d .
H16 H 0.8581 0.9486 0.1440 0.031 Uiso 1 1 calc R
C17 C 0.2580(8) 0.5667(5) 0.1816(3) 0.026(2) Uani 1 1 d .
C18 C 0.1786(9) 0.5560(5) 0.2149(3) 0.030(2) Uani 1 1 d .
H18 H 0.1602 0.5955 0.2325 0.036 Uiso 1 1 calc R
C19 C 0.1270(9) 0.4873(5) 0.2221(3) 0.030(2) Uani 1 1 d .
H19 H 0.0711 0.4802 0.2445 0.036 Uiso 1 1 calc R
C20 C 0.1546(9) 0.4289(5) 0.1977(3) 0.028(2) Uani 1 1 d .
C21 C 0.2364(10) 0.4409(5) 0.1648(3) 0.041(3) Uani 1 1 d .
H21 H 0.2580 0.4013 0.1477 0.049 Uiso 1 1 calc R
C22 C 0.2858(10) 0.5097(5) 0.1570(3) 0.037(2) Uani 1 1 d .
H22 H 0.3398 0.5173 0.1342 0.045 Uiso 1 1 calc R
C23 C 0.2527(9) 0.7037(5) 0.1767(3) 0.032(2) Uani 1 1 d .
H23 H 0.1566 0.7107 0.1822 0.039 Uiso 1 1 calc R
C24 C 0.4499(8) 0.6534(5) 0.1667(3) 0.024(2) Uani 1 1 d .
H24 H 0.5222 0.6182 0.1639 0.029 Uiso 1 1 calc R
C25 C 0.2961(8) 0.5428(4) 0.0059(2) 0.0208(19) Uani 1 1 d .
C26 C 0.3216(8) 0.4894(5) 0.0355(3) 0.025(2) Uani 1 1 d .
H26 H 0.3827 0.4985 0.0600 0.030 Uiso 1 1 calc R
C27 C 0.2562(9) 0.4222(5) 0.0289(2) 0.026(2) Uani 1 1 d .
H27 H 0.2744 0.3843 0.0486 0.031 Uiso 1 1 calc R
C28 C 0.1641(8) 0.4102(4) -0.0066(2) 0.0210(19) Uani 1 1 d .
C29 C 0.1387(9) 0.4655(4) -0.0347(3) 0.0233(19) Uani 1 1 d .
H29 H 0.0744 0.4578 -0.0587 0.028 Uiso 1 1 calc R
C30 C 0.2049(8) 0.5318(5) -0.0286(3) 0.026(2) Uani 1 1 d .
H30 H 0.1869 0.5697 -0.0483 0.032 Uiso 1 1 calc R
C31 C 0.3257(9) 0.6801(5) -0.0011(3) 0.028(2) Uani 1 1 d .
H31 H 0.2360 0.6903 -0.0160 0.034 Uiso 1 1 calc R
C32 C 0.5020(9) 0.6227(5) 0.0316(3) 0.028(2) Uani 1 1 d .
H32 H 0.5611 0.5856 0.0444 0.034 Uiso 1 1 calc R
C33 C 1.1577(8) 0.9830(5) 0.0392(2) 0.0230(19) Uani 1 1 d .
C34 C 1.2872(8) 0.9902(5) 0.0219(2) 0.0231(19) Uani 1 1 d .
H34 H 1.3364 0.9486 0.0133 0.028 Uiso 1 1 calc R
C35 C 1.3403(8) 1.0586(5) 0.0179(3) 0.025(2) Uani 1 1 d .
H35 H 1.4303 1.0639 0.0075 0.030 Uiso 1 1 calc R
C36 C 1.2693(8) 1.1204(4) 0.0284(2) 0.0206(18) Uani 1 1 d .
C37 C 1.1412(8) 1.1122(4) 0.0453(2) 0.0210(18) Uani 1 1 d .
H37 H 1.0908 1.1540 0.0531 0.025 Uiso 1 1 calc R
C38 C 1.0868(8) 1.0438(5) 0.0509(3) 0.025(2) Uani 1 1 d .
H38 H 0.9996 1.0386 0.0629 0.030 Uiso 1 1 calc R
C39 C 1.1677(10) 0.8458(5) 0.0447(4) 0.045(3) Uani 1 1 d .
H39 H 1.2665 0.8403 0.0420 0.054 Uiso 1 1 calc R
C40 C 0.9647(8) 0.8923(4) 0.0497(2) 0.0202(18) Uani 1 1 d .
H40 H 0.8892 0.9262 0.0511 0.024 Uiso 1 1 calc R
Cd1 Cd 0.67304(6) 0.78918(3) 0.166623(18) 0.02123(15) Uani 1 1 d .
Cd2 Cd 0.74568(6) 0.75310(3) 0.047540(19) 0.02391(16) Uani 1 1 d U
Cd3 Cd 0.77509(7) 0.24318(4) 0.12332(2) 0.03180(18) Uani 1 1 d .
I1 I 0.59084(6) 0.87011(3) 0.089366(17) 0.02426(14) Uani 1 1 d U
I2 I 0.82368(6) 0.67203(3) 0.123635(17) 0.03136(16) Uani 1 1 d .
I3 I 1.01772(6) 0.30261(3) 0.092703(18) 0.02961(15) Uani 1 1 d .
I4 I 0.82009(7) 0.22376(4) 0.207788(19) 0.03782(17) Uani 1 1 d .
I5 I 0.55696(7) 0.34445(4) 0.10818(2) 0.0514(2) Uani 1 1 d .
I6 I 0.71411(7) 0.11069(4) 0.08421(2) 0.0506(2) Uani 1 1 d .
N1 N 0.5785(7) 0.8716(4) 0.2120(2) 0.0233(16) Uani 1 1 d .
N2 N 0.5379(8) 0.8458(4) 0.2491(2) 0.0336(19) Uani 1 1 d .
N3 N 0.4747(7) 0.9603(4) 0.2410(2) 0.0239(16) Uani 1 1 d .
N4 N 0.2295(7) 1.2332(3) 0.2684(2) 0.0209(16) Uani 1 1 d .
H4A H 0.1326 1.2283 0.2687 0.025 Uiso 1 1 calc R
H4B H 0.2448 1.2642 0.2470 0.025 Uiso 1 1 calc R
N5 N 0.8830(7) 0.8555(4) 0.1745(2) 0.0244(16) Uani 1 1 d .
N6 N 1.0030(8) 0.8255(4) 0.1966(2) 0.0314(18) Uani 1 1 d .
N7 N 1.0610(7) 0.9308(4) 0.1700(2) 0.0228(16) Uani 1 1 d .
N8 N 1.3711(9) 1.1735(4) 0.1283(3) 0.046(2) Uani 1 1 d .
H8A H 1.3386 1.2176 0.1325 0.055 Uiso 1 1 calc R
H8B H 1.4519 1.1680 0.1173 0.055 Uiso 1 1 calc R
N9 N 0.4671(7) 0.7231(4) 0.1633(2) 0.0257(17) Uani 1 1 d .
N10 N 0.3396(7) 0.7568(4) 0.1701(2) 0.0323(18) Uani 1 1 d .
N11 N 0.3154(7) 0.6374(4) 0.1747(2) 0.0256(17) Uani 1 1 d .
N12 N 0.1072(8) 0.3587(4) 0.2058(2) 0.039(2) Uani 1 1 d .
H12A H 0.0582 0.3509 0.2270 0.047 Uiso 1 1 calc R
H12B H 0.1264 0.3223 0.1896 0.047 Uiso 1 1 calc R
N13 N 0.5368(7) 0.6911(4) 0.0304(2) 0.0228(16) Uani 1 1 d .
N14 N 0.4224(8) 0.7281(4) 0.0096(2) 0.0314(18) Uani 1 1 d .
N15 N 0.3712(7) 0.6117(4) 0.0123(2) 0.0226(16) Uani 1 1 d .
N16 N 0.1063(7) 0.3380(4) -0.0143(2) 0.0224(16) Uani 1 1 d .
H16A H 0.0214 0.3427 -0.0307 0.027 Uiso 1 1 calc R
H16B H 0.0856 0.3191 0.0106 0.027 Uiso 1 1 calc R
N17 N 0.9515(7) 0.8226(4) 0.0521(2) 0.0232(16) Uani 1 1 d .
N18 N 1.0828(8) 0.7915(4) 0.0487(3) 0.043(2) Uani 1 1 d .
N19 N 1.1021(7) 0.9109(4) 0.0448(2) 0.0240(16) Uani 1 1 d .
N20 N 1.3262(7) 1.1908(4) 0.0221(2) 0.0275(17) Uani 1 1 d .
H20A H 1.4078 1.1953 0.0114 0.033 Uiso 1 1 calc R
H20B H 1.2798 1.2299 0.0288 0.033 Uiso 1 1 calc R
O1 O 0.8323(11) 0.3527(6) 0.9211(3) 0.104(3) Uiso 1 1 d .
O2 O 0.3914(19) 0.4791(10) 0.8839(6) 0.081(8) Uiso 0.48(2) 1 d P

loop_
_atom_site_aniso_label
_atom_site_aniso_U_11
_atom_site_aniso_U_22
_atom_site_aniso_U_33
_atom_site_aniso_U_23
_atom_site_aniso_U_13
_atom_site_aniso_U_12
C1 0.026(5) 0.021(5) 0.023(4) -0.006(4) 0.002(4) 0.001(4)
C2 0.027(5) 0.026(5) 0.013(4) -0.012(4) 0.003(4) -0.005(4)
C3 0.021(4) 0.020(5) 0.027(5) -0.002(4) -0.005(4) -0.001(4)
C4 0.022(4) 0.018(5) 0.014(4) -0.003(3) -0.006(4) -0.001(4)
C5 0.025(5) 0.023(5) 0.028(5) -0.009(4) 0.006(4) -0.009(4)
C6 0.037(5) 0.010(4) 0.027(5) -0.005(4) 0.007(4) -0.002(4)
C7 0.037(5) 0.023(5) 0.024(5) 0.004(4) 0.001(4) 0.010(4)
C8 0.021(4) 0.025(5) 0.024(5) -0.004(4) -0.002(4) 0.001(4)
C9 0.032(5) 0.027(5) 0.019(4) -0.003(4) 0.003(4) -0.007(4)
C10 0.025(5) 0.026(5) 0.020(4) 0.001(4) 0.002(4) 0.001(4)
C11 0.033(5) 0.023(5) 0.022(4) 0.004(4) -0.004(4) 0.003(4)
C12 0.028(5) 0.030(6) 0.032(5) -0.001(4) -0.004(4) -0.013(4)
C13 0.022(5) 0.039(6) 0.031(5) 0.005(4) 0.003(4) -0.001(4)
C14 0.028(5) 0.027(5) 0.021(4) 0.000(4) 0.003(4) 0.000(4)
C15 0.028(5) 0.018(5) 0.047(6) 0.005(4) 0.000(5) -0.001(4)
C16 0.024(5) 0.023(5) 0.030(5) 0.002(4) 0.008(4) 0.003(4)
C17 0.020(4) 0.022(5) 0.035(5) -0.008(4) -0.005(4) -0.003(4)
C18 0.031(5) 0.031(6) 0.029(5) -0.007(4) 0.006(4) -0.009(4)
C19 0.024(5) 0.034(6) 0.033(5) 0.000(4) 0.006(4) -0.002(4)
C20 0.030(5) 0.019(5) 0.033(5) 0.004(4) -0.005(4) -0.009(4)
C21 0.052(6) 0.033(6) 0.040(6) -0.010(5) 0.012(5) -0.010(5)
C22 0.044(6) 0.039(6) 0.029(5) -0.005(5) 0.007(5) -0.015(5)
C23 0.020(4) 0.027(5) 0.053(6) 0.006(5) 0.011(4) 0.002(4)
C24 0.017(4) 0.022(5) 0.034(5) 0.000(4) 0.005(4) -0.002(4)
C25 0.018(4) 0.020(5) 0.024(4) 0.001(4) 0.003(4) 0.002(4)
C26 0.020(4) 0.024(5) 0.029(5) -0.003(4) -0.003(4) -0.010(4)
C27 0.032(5) 0.027(5) 0.018(4) 0.003(4) -0.001(4) -0.007(4)
C28 0.024(4) 0.020(5) 0.019(4) 0.003(4) 0.006(4) 0.000(4)
C29 0.026(5) 0.018(5) 0.025(5) -0.002(4) -0.003(4) 0.002(4)
C30 0.018(4) 0.029(5) 0.031(5) 0.002(4) -0.001(4) -0.003(4)
C31 0.022(5) 0.022(5) 0.041(6) 0.000(4) 0.003(4) 0.000(4)
C32 0.025(5) 0.034(6) 0.027(5) 0.001(4) 0.008(4) -0.002(4)
C33 0.021(4) 0.028(5) 0.019(4) -0.003(4) 0.000(4) 0.000(4)
C34 0.017(4) 0.026(5) 0.027(5) 0.003(4) 0.004(4) 0.000(4)
C35 0.017(4) 0.031(5) 0.027(5) 0.003(4) 0.005(4) -0.002(4)
C36 0.024(4) 0.019(5) 0.017(4) 0.004(3) -0.005(4) -0.007(4)
C37 0.021(4) 0.016(4) 0.026(5) 0.003(4) 0.002(4) 0.004(4)
C38 0.016(4) 0.033(5) 0.028(5) 0.005(4) 0.009(4) -0.002(4)
C39 0.031(5) 0.022(6) 0.083(8) 0.002(5) 0.016(6) 0.006(5)
C40 0.018(4) 0.017(5) 0.027(5) 0.003(4) 0.009(4) -0.002(4)
Cd1 0.0219(3) 0.0174(3) 0.0249(3) -0.0001(3) 0.0048(3) -0.0014(3)
Cd2 0.0259(3) 0.0194(3) 0.0265(3) -0.0003(3) 0.0028(3) -0.0082(3)
Cd3 0.0279(4) 0.0392(4) 0.0285(4) -0.0016(3) 0.0036(3) -0.0049(3)
I1 0.0269(3) 0.0216(3) 0.0240(3) 0.0016(2) 0.0012(2) 0.0006(2)
I2 0.0428(4) 0.0271(3) 0.0254(3) 0.0025(3) 0.0097(3) 0.0109(3)
I3 0.0309(3) 0.0304(3) 0.0284(3) 0.0022(3) 0.0072(3) -0.0031(3)
I4 0.0418(4) 0.0439(4) 0.0280(3) 0.0059(3) 0.0043(3) -0.0109(3)
I5 0.0390(4) 0.0613(5) 0.0556(5) 0.0160(4) 0.0132(3) 0.0153(4)
I6 0.0301(4) 0.0543(5) 0.0680(5) -0.0314(4) 0.0080(3) -0.0063(3)
N1 0.023(4) 0.022(4) 0.025(4) -0.004(3) 0.004(3) 0.004(3)
N2 0.052(5) 0.021(4) 0.031(4) 0.002(3) 0.015(4) 0.007(4)
N3 0.022(4) 0.025(4) 0.023(4) -0.007(3) -0.001(3) 0.000(3)
N4 0.021(4) 0.015(4) 0.027(4) -0.007(3) 0.003(3) 0.001(3)
N5 0.021(4) 0.023(4) 0.028(4) 0.001(3) -0.004(3) -0.003(3)
N6 0.029(4) 0.025(4) 0.039(5) 0.002(4) 0.000(4) -0.002(4)
N7 0.023(4) 0.021(4) 0.024(4) 0.003(3) -0.002(3) -0.004(3)
N8 0.046(5) 0.029(5) 0.062(6) 0.008(4) 0.007(5) -0.009(4)
N9 0.023(4) 0.024(4) 0.030(4) 0.000(3) 0.000(3) 0.001(3)
N10 0.024(4) 0.028(4) 0.045(5) -0.003(4) 0.005(4) -0.003(3)
N11 0.021(4) 0.019(4) 0.036(4) -0.005(3) -0.001(3) -0.006(3)
N12 0.045(5) 0.038(5) 0.034(5) -0.005(4) 0.000(4) -0.007(4)
N13 0.026(4) 0.018(4) 0.023(4) -0.001(3) -0.001(3) 0.002(3)
N14 0.034(4) 0.016(4) 0.044(5) -0.007(3) 0.000(4) -0.010(4)
N15 0.015(4) 0.025(4) 0.028(4) -0.008(3) 0.002(3) -0.005(3)
N16 0.022(4) 0.023(4) 0.022(4) 0.003(3) 0.001(3) -0.007(3)
N17 0.020(4) 0.017(4) 0.032(4) 0.001(3) -0.001(3) -0.001(3)
N18 0.028(4) 0.023(5) 0.079(7) 0.007(4) 0.012(4) -0.005(4)
N19 0.022(4) 0.018(4) 0.032(4) -0.004(3) 0.002(3) -0.008(3)
N20 0.033(4) 0.024(4) 0.026(4) 0.005(3) 0.003(3) -0.009(3)

loop_
_atom_type_symbol
_atom_type_description
_atom_type_scat_dispersion_real
_atom_type_scat_dispersion_imag
_atom_type_scat_source
C C 0.0033 0.0016 'International Tables Vol C Tables 4.2.6.8 and 6.1.1.4'
H H 0.0000 0.0000 'International Tables Vol C Tables 4.2.6.8 and 6.1.1.4'
N N 0.0061 0.0033 'International Tables Vol C Tables 4.2.6.8 and 6.1.1.4'
O O 0.0106 0.0060 'International Tables Vol C Tables 4.2.6.8 and 6.1.1.4'
Cd Cd -0.8075 1.2024 'International Tables Vol C Tables 4.2.6.8 and 6.1.1.4'
I I -0.4742 1.8119 'International Tables Vol C Tables 4.2.6.8 and 6.1.1.4'

loop_
_geom_angle_atom_site_label_1
_geom_angle_atom_site_label_2
_geom_angle_atom_site_label_3
_geom_angle
_geom_angle_site_symmetry_1
_geom_angle_site_symmetry_3
C2 C1 C6 121.7(8) . .
C2 C1 N3 119.5(7) . .
C6 C1 N3 118.7(7) . .
C3 C2 C1 119.9(7) . .
C3 C2 H2 120.1 . .
C1 C2 H2 120.1 . .
C2 C3 C4 120.4(8) . .
C2 C3 H3 119.8 . .
C4 C3 H3 119.8 . .
C3 C4 C5 118.9(7) . .
C3 C4 N4 120.2(7) . .
C5 C4 N4 120.8(7) . .
C6 C5 C4 120.0(7) . .
C6 C5 H5 120.0 . .
C4 C5 H5 120.0 . .
C1 C6 C5 119.2(8) . .
C1 C6 H6 120.4 . .
C5 C6 H6 120.4 . .
N2 C7 N3 111.0(7) . .
N2 C7 H7 124.5 . .
N3 C7 H7 124.5 . .
N1 C8 N3 110.7(8) . .
N1 C8 H8 124.7 . .
N3 C8 H8 124.7 . .
C14 C9 C10 119.5(8) . .
C14 C9 N7 121.8(8) . .
C10 C9 N7 118.7(7) . .
C11 C10 C9 120.0(8) . .
C11 C10 H10 120.0 . .
C9 C10 H10 120.0 . .
C12 C11 C10 120.0(8) . .
C12 C11 H11 120.0 . .
C10 C11 H11 120.0 . .
N8 C12 C11 119.9(9) . .
N8 C12 C13 121.5(8) . .
C11 C12 C13 118.5(8) . .
C14 C13 C12 121.0(8) . .
C14 C13 H13 119.5 . .
C12 C13 H13 119.5 . .
C9 C14 C13 121.0(8) . .
C9 C14 H14 119.5 . .
C13 C14 H14 119.5 . .
N6 C15 N7 110.8(8) . .
N6 C15 H15 124.6 . .
N7 C15 H15 124.6 . .
N5 C16 N7 112.3(8) . .
N5 C16 H16 123.8 . .
N7 C16 H16 123.8 . .
C22 C17 C18 120.1(8) . .
C22 C17 N11 120.4(8) . .
C18 C17 N11 119.5(8) . .
C19 C18 C17 119.2(8) . .
C19 C18 H18 120.4 . .
C17 C18 H18 120.4 . .
C20 C19 C18 121.7(8) . .
C20 C19 H19 119.2 . .
C18 C19 H19 119.2 . .
C19 C20 N12 121.9(8) . .
C19 C20 C21 118.0(8) . .
N12 C20 C21 120.0(8) . .
C22 C21 C20 120.6(9) . .
C22 C21 H21 119.7 . .
C20 C21 H21 119.7 . .
C17 C22 C21 120.5(9) . .
C17 C22 H22 119.7 . .
C21 C22 H22 119.7 . .
N10 C23 N11 112.2(7) . .
N10 C23 H23 123.9 . .
N11 C23 H23 123.9 . .
N9 C24 N11 111.0(7) . .
N9 C24 H24 124.5 . .
N11 C24 H24 124.5 . .
C30 C25 C26 121.5(8) . .
C30 C25 N15 120.5(7) . .
C26 C25 N15 117.9(7) . .
C25 C26 C27 118.7(8) . .
C25 C26 H26 120.7 . .
C27 C26 H26 120.7 . .
C26 C27 C28 120.1(8) . .
C26 C27 H27 120.0 . .
C28 C27 H27 120.0 . .
C29 C28 C27 119.3(8) . .
C29 C28 N16 121.8(7) . .
C27 C28 N16 118.8(7) . .
C28 C29 C30 120.9(8) . .
C28 C29 H29 119.5 . .
C30 C29 H29 119.5 . .
C25 C30 C29 119.5(8) . .
C25 C30 H30 120.3 . .
C29 C30 H30 120.3 . .
N14 C31 N15 110.3(8) . .
N14 C31 H31 124.9 . .
N15 C31 H31 124.9 . .
N13 C32 N15 110.8(8) . .
N13 C32 H32 124.6 . .
N15 C32 H32 124.6 . .
C38 C33 C34 120.2(8) . .
C38 C33 N19 121.2(7) . .
C34 C33 N19 118.7(7) . .
C35 C34 C33 118.0(8) . .
C35 C34 H34 121.0 . .
C33 C34 H34 121.0 . .
C34 C35 C36 122.9(7) . .
C34 C35 H35 118.6 . .
C36 C35 H35 118.6 . .
C35 C36 C37 118.3(7) . .
C35 C36 N20 120.9(7) . .
C37 C36 N20 120.8(7) . .
C38 C37 C36 120.2(7) . .
C38 C37 H37 119.9 . .
C36 C37 H37 119.9 . .
C37 C38 C33 120.4(7) . .
C37 C38 H38 119.8 . .
C33 C38 H38 119.8 . .
N18 C39 N19 113.2(8) . .
N18 C39 H39 123.4 . .
N19 C39 H39 123.4 . .
N17 C40 N19 110.8(7) . .
N17 C40 H40 124.6 . .
N19 C40 H40 124.6 . .
N9 Cd1 N5 176.4(2) . .
N9 Cd1 N1 89.8(2) . .
N5 Cd1 N1 88.1(2) . .
N9 Cd1 N4 93.5(2) . 2_645
N5 Cd1 N4 83.3(2) . 2_645
N1 Cd1 N4 82.1(2) . 2_645
N9 Cd1 I1 94.46(18) . .
N5 Cd1 I1 88.70(17) . .
N1 Cd1 I1 97.25(17) . .
N4 Cd1 I1 171.98(15) 2_645 .
N9 Cd1 I2 92.19(17) . .
N5 Cd1 I2 89.30(17) . .
N1 Cd1 I2 168.92(17) . .
N4 Cd1 I2 86.94(16) 2_645 .
I1 Cd1 I2 93.47(2) . .
N13 Cd2 N17 169.3(2) . .
N13 Cd2 N16 93.8(2) . 3_665
N17 Cd2 N16 84.0(2) . 3_665
N13 Cd2 N20 80.7(2) . 3_775
N17 Cd2 N20 88.9(2) . 3_775
N16 Cd2 N20 89.8(2) 3_665 3_775
N13 Cd2 I2 95.15(17) . .
N17 Cd2 I2 95.08(17) . .
N16 Cd2 I2 85.46(16) 3_665 .
N20 Cd2 I2 173.47(16) 3_775 .
N13 Cd2 I1 91.13(16) . .
N17 Cd2 I1 91.15(17) . .
N16 Cd2 I1 175.05(15) 3_665 .
N20 Cd2 I1 90.88(17) 3_775 .
I2 Cd2 I1 94.22(2) . .
I4 Cd3 I6 110.26(3) . .
I4 Cd3 I5 107.41(3) . .
I6 Cd3 I5 112.90(3) . .
I4 Cd3 I3 110.74(3) . .
I6 Cd3 I3 108.46(3) . .
I5 Cd3 I3 107.04(3) . .
Cd1 I1 Cd2 85.82(2) . .
Cd2 I2 Cd1 86.47(2) . .
C8 N1 N2 107.8(6) . .
C8 N1 Cd1 133.0(6) . .
N2 N1 Cd1 118.9(5) . .
C7 N2 N1 106.2(7) . .
C8 N3 C7 104.2(7) . .
C8 N3 C1 127.9(7) . .
C7 N3 C1 127.8(7) . .
C4 N4 Cd1 114.9(5) . 2_655
C4 N4 H4A 108.5 . .
Cd1 N4 H4A 108.5 2_655 .
C4 N4 H4B 108.5 . .
Cd1 N4 H4B 108.5 2_655 .
H4A N4 H4B 107.5 . .
C16 N5 N6 107.0(7) . .
C16 N5 Cd1 133.4(6) . .
N6 N5 Cd1 119.4(5) . .
C15 N6 N5 106.1(7) . .
C16 N7 C15 103.7(7) . .
C16 N7 C9 128.9(7) . .
C15 N7 C9 127.4(7) . .
C12 N8 H8A 120.0 . .
C12 N8 H8B 120.0 . .
H8A N8 H8B 120.0 . .
C24 N9 N10 108.0(7) . .
C24 N9 Cd1 129.3(6) . .
N10 N9 Cd1 120.1(5) . .
C23 N10 N9 105.2(7) . .
C24 N11 C23 103.7(7) . .
C24 N11 C17 127.1(7) . .
C23 N11 C17 129.1(7) . .
C20 N12 H12A 120.0 . .
C20 N12 H12B 120.0 . .
H12A N12 H12B 120.0 . .
C32 N13 N14 107.5(7) . .
C32 N13 Cd2 133.3(6) . .
N14 N13 Cd2 118.7(5) . .
C31 N14 N13 106.9(7) . .
C32 N15 C31 104.6(7) . .
C32 N15 C25 127.7(7) . .
C31 N15 C25 127.8(7) . .
C28 N16 Cd2 118.1(4) . 3_665
C28 N16 H16A 107.8 . .
Cd2 N16 H16A 107.8 3_665 .
C28 N16 H16B 107.8 . .
Cd2 N16 H16B 107.8 3_665 .
H16A N16 H16B 107.1 . .
C40 N17 N18 108.2(7) . .
C40 N17 Cd2 129.0(5) . .
N18 N17 Cd2 121.4(5) . .
C39 N18 N17 105.1(7) . .
C39 N19 C40 102.7(7) . .
C39 N19 C33 129.9(7) . .
C40 N19 C33 127.3(7) . .
C36 N20 Cd2 115.5(5) . 3_775
C36 N20 H20A 120.0 . .
Cd2 N20 H20A 76.9 3_775 .
C36 N20 H20B 120.0 . .
Cd2 N20 H20B 78.3 3_775 .
H20A N20 H20B 120.0 . .

loop_
_geom_bond_atom_site_label_1
_geom_bond_atom_site_label_2
_geom_bond_distance
_geom_bond_site_symmetry_2
C1 C2 1.366(11) .
C1 C6 1.376(11) .
C1 N3 1.460(10) .
C2 C3 1.361(11) .
C2 H2 0.9500 .
C3 C4 1.399(11) .
C3 H3 0.9500 .
C4 C5 1.402(11) .
C4 N4 1.417(10) .
C5 C6 1.377(11) .
C5 H5 0.9500 .
C6 H6 0.9500 .
C7 N2 1.284(10) .
C7 N3 1.375(10) .
C7 H7 0.9500 .
C8 N1 1.297(10) .
C8 N3 1.335(10) .
C8 H8 0.9500 .
C9 C14 1.358(11) .
C9 C10 1.401(11) .
C9 N7 1.426(10) .
C10 C11 1.394(11) .
C10 H10 0.9500 .
C11 C12 1.386(12) .
C11 H11 0.9500 .
C12 N8 1.362(11) .
C12 C13 1.400(12) .
C13 C14 1.365(12) .
C13 H13 0.9500 .
C14 H14 0.9500 .
C15 N6 1.320(11) .
C15 N7 1.361(10) .
C15 H15 0.9500 .
C16 N5 1.285(10) .
C16 N7 1.352(10) .
C16 H16 0.9500 .
C17 C22 1.359(12) .
C17 C18 1.393(12) .
C17 N11 1.431(10) .
C18 C19 1.381(12) .
C18 H18 0.9500 .
C19 C20 1.374(12) .
C19 H19 0.9500 .
C20 N12 1.395(11) .
C20 C21 1.399(12) .
C21 C22 1.379(13) .
C21 H21 0.9500 .
C22 H22 0.9500 .
C23 N10 1.305(11) .
C23 N11 1.358(11) .
C23 H23 0.9500 .
C24 N9 1.296(10) .
C24 N11 1.353(10) .
C24 H24 0.9500 .
C25 C30 1.356(11) .
C25 C26 1.378(11) .
C25 N15 1.455(10) .
C26 C27 1.386(11) .
C26 H26 0.9500 .
C27 C28 1.390(11) .
C27 H27 0.9500 .
C28 C29 1.369(11) .
C28 N16 1.445(10) .
C29 C30 1.373(11) .
C29 H29 0.9500 .
C30 H30 0.9500 .
C31 N14 1.289(10) .
C31 N15 1.384(11) .
C31 H31 0.9500 .
C32 N13 1.298(11) .
C32 N15 1.341(10) .
C32 H32 0.9500 .
C33 C38 1.375(11) .
C33 C34 1.401(10) .
C33 N19 1.441(10) .
C34 C35 1.363(11) .
C34 H34 0.9500 .
C35 C36 1.376(11) .
C35 H35 0.9500 .
C36 C37 1.386(11) .
C36 N20 1.423(10) .
C37 C38 1.374(11) .
C37 H37 0.9500 .
C38 H38 0.9500 .
C39 N18 1.292(11) .
C39 N19 1.346(11) .
C39 H39 0.9500 .
C40 N17 1.289(10) .
C40 N19 1.365(9) .
C40 H40 0.9500 .
Cd1 N9 2.284(7) .
Cd1 N5 2.316(7) .
Cd1 N1 2.350(6) .
Cd1 N4 2.444(6) 2_645
Cd1 I1 2.9526(9) .
Cd1 I2 2.9992(8) .
Cd2 N13 2.295(7) .
Cd2 N17 2.315(6) .
Cd2 N16 2.494(6) 3_665
Cd2 N20 2.515(7) 3_775
Cd2 I2 2.9160(9) .
Cd2 I1 2.9991(9) .
Cd3 I4 2.7582(10) .
Cd3 I6 2.7768(10) .
Cd3 I5 2.7795(10) .
Cd3 I3 2.8069(9) .
N1 N2 1.383(9) .
N4 Cd1 2.444(6) 2_655
N4 H4A 0.9200 .
N4 H4B 0.9200 .
N5 N6 1.392(9) .
N8 H8A 0.8800 .
N8 H8B 0.8800 .
N9 N10 1.390(9) .
N12 H12A 0.8800 .
N12 H12B 0.8800 .
N13 N14 1.391(9) .
N16 Cd2 2.494(6) 3_665
N16 H16A 0.9200 .
N16 H16B 0.9200 .
N17 N18 1.378(9) .
N20 Cd2 2.515(7) 3_775
N20 H20A 0.8800 .
N20 H20B 0.8800 .
